data_7239660
loop_
_publ_author_name
'Danylyuk, Oksana'
'Worzakowska, Marta'
'Osypiuk-Tomasik, Joanna'
'Sashuk, Volodymyr'
'Kedra-Krolik, Karolina'

_publ_section_title
;
 Solution-mediated and single-crystal to single-crystal transformations of
 cucurbit[6]uril host--guest complexes with dopamine
;
_journal_issue 4
_journal_name_full CrystEngComm
_journal_page_first 634
_journal_page_last 638
_journal_paper_doi 10.1039/C9CE01743G
_journal_volume 22
_journal_year 2020
_chemical_absolute_configuration ukn
_chemical_formula_moiety '(C36 H36 N24 O12).(C8 H12 N O2)+.(Cl)-.13.5(H2 O)'
_chemical_formula_sum 'C44 H75 Cl N25 O27.5'
_chemical_formula_weight 1429.74
_chemical_name_common 'cucurbit[6]uril/dopamine metastable complex'
_space_group_crystal_system orthorhombic
_space_group_IT_number 19
_space_group_name_Hall 'P 2ac 2ab'
_space_group_name_H-M_alt 'P 21 21 21'
_atom_sites_solution_hydrogens geom
_audit_creation_method SHELXL-2013
_audit_update_record
;
2019-12-17 deposited with the CCDC.	2019-12-20 downloaded from the CCDC.
;
_cell_angle_alpha 90
_cell_angle_beta 90
_cell_angle_gamma 90
_cell_formula_units_Z 4
_cell_length_a 12.6209(6)
_cell_length_b 15.8200(4)
_cell_length_c 30.3571(15)
_cell_measurement_reflns_used 10952
_cell_measurement_temperature 100.0(1)
_cell_measurement_theta_max 72.02
_cell_measurement_theta_min 3.45
_cell_volume 6061.2(4)
_computing_cell_refinement
;
CrysAlisPro, Agilent Technologies,
Version 1.171.35.15 (release 03-08-2011 CrysAlis171 .NET)
(compiled Aug  3 2011,13:03:54)
;
_computing_data_collection
;
CrysAlisPro, Agilent Technologies,
Version 1.171.35.15 (release 03-08-2011 CrysAlis171 .NET)
(compiled Aug  3 2011,13:03:54)
;
_computing_data_reduction
;
CrysAlisPro, Agilent Technologies,
Version 1.171.35.15 (release 03-08-2011 CrysAlis171 .NET)
(compiled Aug  3 2011,13:03:54)
;
_computing_structure_refinement 'SHELXL-2013 (Sheldrick, 2013)'
_diffrn_ambient_temperature 100.0(1)
_diffrn_detector_area_resol_mean 16.3
_diffrn_measured_fraction_theta_full 0.997
_diffrn_measured_fraction_theta_max 0.997
_diffrn_measurement_device_type 'SuperNova, Dual, Cu at zero, Eos'
_diffrn_measurement_method '\w scans'
_diffrn_radiation_type CuK\a
_diffrn_radiation_wavelength 1.54184
_diffrn_reflns_av_R_equivalents 0.0377
_diffrn_reflns_av_unetI/netI 0.0525
_diffrn_reflns_Laue_measured_fraction_full 0.997
_diffrn_reflns_Laue_measured_fraction_max 0.997
_diffrn_reflns_limit_h_max 11
_diffrn_reflns_limit_h_min -15
_diffrn_reflns_limit_k_max 19
_diffrn_reflns_limit_k_min -16
_diffrn_reflns_limit_l_max 36
_diffrn_reflns_limit_l_min -36
_diffrn_reflns_number 19840
_diffrn_reflns_point_group_measured_fraction_full 0.998
_diffrn_reflns_point_group_measured_fraction_max 0.997
_diffrn_reflns_theta_full 67.684
_diffrn_reflns_theta_max 68.249
_diffrn_reflns_theta_min 5.593
_diffrn_source 'SuperNova (Cu) X-ray Source'
_exptl_absorpt_coefficient_mu 1.513
_exptl_absorpt_correction_T_max 1.00000
_exptl_absorpt_correction_T_min 0.72884
_exptl_absorpt_correction_type multi-scan
_exptl_absorpt_process_details
;
CrysAlisPro, Agilent Technologies,
Version 1.171.35.15 (release 03-08-2011 CrysAlis171 .NET)
(compiled Aug  3 2011,13:03:54)
Empirical absorption correction using spherical harmonics,
 implemented in SCALE3 ABSPACK scaling algorithm.
;
_exptl_crystal_colour colourless
_exptl_crystal_density_diffrn 1.567
_exptl_crystal_description prism
_exptl_crystal_F_000 3004
_refine_diff_density_max 0.508
_refine_diff_density_min -0.370
_refine_diff_density_rms 0.079
_refine_ls_abs_structure_details
;
 Flack x determined using 3019 quotients [(I+)-(I-)]/[(I+)+(I-)]
 (Parsons and Flack (2004), Acta Cryst. A60, s61).
;
_refine_ls_abs_structure_Flack 0.25(3)
_refine_ls_extinction_method none
_refine_ls_goodness_of_fit_ref 1.019
_refine_ls_hydrogen_treatment constr
_refine_ls_matrix_type full
_refine_ls_number_parameters 1060
_refine_ls_number_reflns 11066
_refine_ls_number_restraints 107
_refine_ls_restrained_S_all 1.016
_refine_ls_R_factor_all 0.1136
_refine_ls_R_factor_gt 0.0947
_refine_ls_shift/su_max 0.000
_refine_ls_shift/su_mean 0.000
_refine_ls_structure_factor_coef Fsqd
_refine_ls_weighting_details 'w=1/[\s^2^(Fo^2^)+(0.1551P)^2^+6.6812P] where P=(Fo^2^+2Fc^2^)/3'
_refine_ls_weighting_scheme calc
_refine_ls_wR_factor_gt 0.2570
_refine_ls_wR_factor_ref 0.2820
_reflns_Friedel_coverage 0.808
_reflns_Friedel_fraction_full 0.998
_reflns_Friedel_fraction_max 0.997
_reflns_number_gt 8520
_reflns_number_total 11066
_reflns_threshold_expression 'I > 2\s(I)'
_cod_data_source_file c9ce01743g2.cif
_cod_data_source_block q6_dop_meta_new
_cod_depositor_comments
;Adding full bibliography for 7239660--7239662.cif.

 Adding full bibliography for 7239660--7239662.cif.
;
_cod_original_formula_sum 'C44 H75 Cl N25 O27.50'
_cod_database_code 7239660
_shelx_space_group_comment
;
The symmetry employed for this shelxl refinement is uniquely defined
by the following loop, which should always be used as a source of
symmetry information in preference to the above space-group names.
They are only intended as comments.
;
_shelxl_version_number 2013-3

loop_
_space_group_symop_operation_xyz
'x, y, z'
'x+1/2, -y+1/2, -z'
'-x, y+1/2, -z+1/2'
'-x+1/2, -y, z+1/2'

loop_
_atom_site_label
_atom_site_type_symbol
_atom_site_fract_x
_atom_site_fract_y
_atom_site_fract_z
_atom_site_U_iso_or_equiv
_atom_site_adp_type
_atom_site_occupancy
_atom_site_site_symmetry_order
_atom_site_calc_flag
_atom_site_refinement_flags_posn
_atom_site_refinement_flags_adp
_atom_site_refinement_flags_occupancy
_atom_site_disorder_assembly
_atom_site_disorder_group
O13W O 0.1145(13) 0.2974(7) 0.5089(5) 0.068(5) Uani 0.50(2) 1 d . . P A 1
O13A O 0.2187(14) 0.2690(10) 0.5129(7) 0.096(7) Uani 0.50(2) 1 d . . P A 2
O14W O 0.3970(12) 0.1613(7) 0.5077(4) 0.060(5) Uani 0.48(3) 1 d . . P B 1
O14A O 0.499(4) 0.148(2) 0.5034(10) 0.24(3) Uani 0.52(3) 1 d . . P B 2
O10W O 0.190(4) 0.1179(19) 0.3083(8) 0.133(13) Uani 0.49(3) 1 d . . P C 1
O16W O 0.180(7) -0.040(5) 0.318(3) 0.35(4) Uiso 0.49(3) 1 d . . P C 1
O5WA O 0.0058(15) -0.0552(9) 0.2731(4) 0.065(5) Uiso 0.49(3) 1 d . . P C 1
O10A O 0.257(2) 0.1039(19) 0.3089(10) 0.127(11) Uani 0.51(3) 1 d . . P C 2
O16A O 0.1210(18) 0.0029(15) 0.3489(8) 0.118(8) Uiso 0.51(3) 1 d . . P C 2
O5W O 0.0617(18) -0.0433(11) 0.2760(5) 0.083(5) Uiso 0.51(3) 1 d . . P C 2
O7W O 0.344(2) 0.5881(14) 0.3322(6) 0.104(8) Uani 0.45(2) 1 d . . P D 1
O7WA O 0.2868(12) 0.4658(10) 0.3096(4) 0.084(5) Uani 0.55(2) 1 d . . P D 2
O4WA O 0.8723(12) 0.7730(9) 0.4748(4) 0.063(4) Uani 0.431(6) 1 d . . P E 1
Cl1A Cl 1.0553(6) 0.6419(4) 0.5025(2) 0.0815(19) Uani 0.431(6) 1 d . . P E 1
O11W O 0.1672(19) 0.4680(11) 0.5094(6) 0.093(6) Uani 0.431(6) 1 d . . P E 1
O15W O 0.2566(18) 0.5115(13) 0.4313(10) 0.111(8) Uani 0.431(6) 1 d . . P E 1
O3W O 0.3744(14) 0.6550(11) 0.4384(7) 0.066(4) Uani 0.431(6) 1 d . . P E 1
O6WA O 0.9638(13) 0.5235(11) 0.4264(6) 0.073(4) Uani 0.431(6) 1 d . . P E 1
O1WA O 0.6841(17) 0.7712(7) 0.4230(5) 0.066(4) Uani 0.431(6) 1 d . . P E 1
O12W O 0.1889(13) 0.3054(13) 0.4216(5) 0.087(6) Uani 0.431(6) 1 d D . P E 1
C208 C 0.4187(18) 0.3089(11) 0.3696(5) 0.054(4) Uani 0.431(6) 1 d . U P E 1
H20A H 0.3843 0.3615 0.3592 0.064 Uiso 0.431(6) 1 calc R U P E 1
H20B H 0.4792 0.2967 0.3499 0.064 Uiso 0.431(6) 1 calc R U P E 1
C207 C 0.459(2) 0.3214(12) 0.4169(7) 0.054(3) Uani 0.431(6) 1 d . U P E 1
H20C H 0.4872 0.2674 0.4285 0.064 Uiso 0.431(6) 1 calc R U P E 1
H20D H 0.4000 0.3399 0.4362 0.064 Uiso 0.431(6) 1 calc R U P E 1
N1X N 0.341(2) 0.2372(19) 0.3677(10) 0.056(6) Uani 0.431(6) 1 d . U P E 1
H1X1 H 0.3139 0.2331 0.3399 0.084 Uiso 0.431(6) 1 calc R U P E 1
H1X2 H 0.2869 0.2471 0.3870 0.084 Uiso 0.431(6) 1 calc R U P E 1
H1X3 H 0.3738 0.1881 0.3749 0.084 Uiso 0.431(6) 1 calc R U P E 1
O1Q O 0.5706(13) 0.6235(8) 0.4142(5) 0.056(3) Uani 0.431(6) 1 d . U P E 1
H1Q H 0.5048 0.6302 0.4165 0.083 Uiso 0.431(6) 1 calc R U P E 1
O2Q O 0.7701(12) 0.5802(7) 0.4074(4) 0.051(3) Uani 0.431(6) 1 d . U P E 1
H2Q H 0.8320 0.5612 0.4050 0.077 Uiso 0.431(6) 1 calc R U P E 1
C200 C 0.7008(10) 0.5148(7) 0.4113(5) 0.050(3) Uani 0.431(6) 1 d G U P E 1
C201 C 0.7304(8) 0.4301(8) 0.4107(5) 0.052(3) Uani 0.431(6) 1 d G U P E 1
H201 H 0.8031 0.4152 0.4086 0.062 Uiso 0.431(6) 1 calc R U P E 1
C202 C 0.6536(10) 0.3673(6) 0.4132(5) 0.051(3) Uani 0.431(6) 1 d G U P E 1
H202 H 0.6739 0.3095 0.4128 0.061 Uiso 0.431(6) 1 calc R U P E 1
C203 C 0.5472(9) 0.3892(6) 0.4164(5) 0.051(3) Uani 0.431(6) 1 d G U P E 1
C204 C 0.5175(9) 0.4738(7) 0.4169(4) 0.048(3) Uani 0.431(6) 1 d G U P E 1
H204 H 0.4448 0.4887 0.4191 0.057 Uiso 0.431(6) 1 calc R U P E 1
C205 C 0.5943(11) 0.5366(5) 0.4144(5) 0.047(3) Uani 0.431(6) 1 d G U P E 1
Cl1 Cl 0.0996(10) 0.4570(6) 0.3760(5) 0.193(6) Uani 0.569(6) 1 d . . P E 2
O18W O 0.314(3) 0.605(3) 0.3509(16) 0.095(11) Uiso 0.25 1 d . . P F 2
O19W O 0.155(4) 0.609(3) 0.3906(19) 0.143(17) Uiso 0.25 1 d . . P G 2
O4W O 0.7982(19) 0.7805(15) 0.4731(8) 0.129(7) Uiso 0.569(6) 1 d . . P E 2
O2WA O 1.105(2) 0.5890(19) 0.5141(10) 0.160(9) Uiso 0.569(6) 1 d . . P E 2
O15A O 0.1708(15) 0.4451(9) 0.4706(7) 0.107(5) Uani 0.569(6) 1 d . . P E 2
O17W O 0.928(2) 0.6119(16) 0.4683(16) 0.24(2) Uani 0.569(6) 1 d . . P E 2
O3WA O 0.3153(16) 0.6573(9) 0.4442(7) 0.092(5) Uani 0.569(6) 1 d . . P E 2
O6W O 0.8958(11) 0.4586(8) 0.4260(4) 0.078(3) Uani 0.569(6) 1 d . . P E 2
O1W O 0.6220(8) 0.7392(7) 0.4261(3) 0.046(2) Uani 0.569(6) 1 d . . P E 2
C308 C 0.324(3) 0.253(2) 0.3801(10) 0.079(9) Uani 0.569(6) 1 d . . P E 2
H30A H 0.3886 0.2223 0.3700 0.094 Uiso 0.569(6) 1 calc R U P E 2
H30B H 0.3040 0.2936 0.3569 0.094 Uiso 0.569(6) 1 calc R U P E 2
C303 C 0.4483(14) 0.3592(7) 0.4165(4) 0.102(7) Uani 0.569(6) 1 d G U P E 2
C304 C 0.4300(14) 0.4457(8) 0.4189(4) 0.101(6) Uani 0.569(6) 1 d G U P E 2
H304 H 0.3600 0.4664 0.4229 0.121 Uiso 0.569(6) 1 calc R U P E 2
C305 C 0.5142(17) 0.5020(6) 0.4155(4) 0.103(7) Uani 0.569(6) 1 d G U P E 2
C300 C 0.6167(15) 0.4717(8) 0.4097(5) 0.103(8) Uani 0.569(6) 1 d G . P E 2
C301 C 0.6350(13) 0.3852(9) 0.4073(5) 0.159(19) Uani 0.569(6) 1 d G . P E 2
H301 H 0.7050 0.3645 0.4033 0.191 Uiso 0.569(6) 1 calc R U P E 2
C302 C 0.5508(15) 0.3289(6) 0.4107(5) 0.098(9) Uani 0.569(6) 1 d G . P E 2
H302 H 0.5633 0.2698 0.4090 0.118 Uiso 0.569(6) 1 calc R U P E 2
N1Y N 0.2347(14) 0.1898(9) 0.3874(5) 0.074(4) Uani 0.569(6) 1 d . . P E 2
H1Y1 H 0.2193 0.1634 0.3615 0.111 Uiso 0.569(6) 1 calc R U P E 2
H1Y2 H 0.1763 0.2177 0.3972 0.111 Uiso 0.569(6) 1 calc R U P E 2
H1Y3 H 0.2549 0.1508 0.4077 0.111 Uiso 0.569(6) 1 calc R U P E 2
O2R O 0.510(3) 0.5849(12) 0.4171(7) 0.152(10) Uani 0.569(6) 1 d . . P E 2
H2R H 0.4463 0.6002 0.4201 0.228 Uiso 0.569(6) 1 calc R U P E 2
O1R O 0.6893(14) 0.5303(9) 0.4068(5) 0.084(5) Uani 0.569(6) 1 d . . P E 2
H1R H 0.7491 0.5076 0.4039 0.126 Uiso 0.569(6) 1 calc R U P E 2
C307 C 0.348(2) 0.2993(10) 0.4226(6) 0.094(8) Uani 0.569(6) 1 d . . P E 2
H30C H 0.3620 0.2580 0.4464 0.113 Uiso 0.569(6) 1 calc R U P E 2
H30D H 0.2857 0.3336 0.4312 0.113 Uiso 0.569(6) 1 calc R U P E 2
O1 O 0.5206(6) 0.1357(3) 0.34410(19) 0.0628(16) Uani 1 1 d . . . . .
O2 O -0.2113(6) -0.0206(3) 0.30933(19) 0.0648(17) Uani 1 1 d . . . . .
O3 O 0.1694(6) -0.0232(3) 0.1957(2) 0.0693(18) Uani 1 1 d . . . . .
O4 O 0.1279(7) 0.3226(4) 0.3166(2) 0.077(2) Uani 1 1 d . . . . .
N16 N 0.4210(9) -0.0552(4) 0.4024(2) 0.071(2) Uani 1 1 d . . . . .
O6 O -0.0709(7) -0.1579(3) 0.37145(19) 0.077(2) Uani 1 1 d . . . . .
O7 O 0.1985(9) -0.2436(4) 0.3421(2) 0.091(3) Uani 1 1 d . . . . .
O8 O 0.3715(7) 0.0722(3) 0.4331(2) 0.078(2) Uani 1 1 d . . . . .
N4 N 0.3539(10) -0.1816(4) 0.3670(3) 0.081(3) Uani 1 1 d . . . . .
N20 N 0.2769(8) 0.2426(4) 0.2187(2) 0.074(3) Uani 1 1 d . . . . .
N18 N 0.5137(8) 0.0652(4) 0.2772(2) 0.072(2) Uani 1 1 d . . . . .
O13 O 0.3204(7) -0.1709(3) 0.2480(2) 0.082(2) Uani 1 1 d . . . . .
N14 N 0.1155(14) -0.0105(6) 0.4733(3) 0.106(5) Uani 1 1 d . . . . .
N1A N -0.1283(7) 0.2371(4) 0.3585(2) 0.0618(19) Uani 1 1 d . . . . .
N2A N -0.0343(9) 0.2810(4) 0.2919(2) 0.072(3) Uani 1 1 d . . . . .
O17 O -0.0074(10) 0.2640(5) 0.4118(3) 0.122(4) Uani 1 1 d D . . . .
O2A O 0.3886(7) 0.2774(4) 0.2764(2) 0.082(2) Uani 1 1 d . . . . .
N2 N 0.0363(9) -0.1261(4) 0.4304(2) 0.081(3) Uani 1 1 d . . . . .
N15 N 0.2848(11) -0.0532(5) 0.4479(2) 0.092(4) Uani 1 1 d . . . . .
N7 N 0.3329(8) 0.0433(4) 0.1970(2) 0.068(2) Uani 1 1 d . . . . .
N3 N 0.2084(9) -0.1738(4) 0.4087(3) 0.080(3) Uani 1 1 d . . . . .
C1A C -0.0982(9) 0.3055(4) 0.3295(3) 0.066(3) Uani 1 1 d . . . . .
H1A1 H -0.0582 0.3479 0.3468 0.079 Uiso 1 1 calc R U . . .
H1A2 H -0.1634 0.3333 0.3186 0.079 Uiso 1 1 calc R U . . .
C101 C -0.0724(12) -0.0244(6) 0.4640(3) 0.085(4) Uani 1 1 d . . . . .
H101 H -0.1250 -0.0368 0.4877 0.101 Uiso 1 1 calc R U . . .
N27 N 0.1026(8) 0.2722(4) 0.2462(2) 0.072(3) Uani 1 1 d . . . . .
N11 N -0.2141(7) 0.1237(4) 0.3176(3) 0.0630(19) Uani 1 1 d . . . . .
N12 N -0.2145(7) 0.0453(4) 0.3776(2) 0.0632(19) Uani 1 1 d . . . . .
N1 N -0.1095(10) -0.0519(4) 0.4215(2) 0.084(3) Uani 1 1 d . . . . .
N13 N -0.0370(14) 0.0621(5) 0.4653(3) 0.100(4) Uani 1 1 d . . . . .
C2A C 0.1089(12) -0.1972(5) 0.4252(3) 0.089(4) Uani 1 1 d . . . . .
H2A1 H 0.1187 -0.2248 0.4542 0.107 Uiso 1 1 calc R U . . .
H2A2 H 0.0765 -0.2391 0.4051 0.107 Uiso 1 1 calc R U . . .
N10 N -0.1223(8) 0.1681(4) 0.2511(2) 0.066(2) Uani 1 1 d . . . . .
C35 C 0.2504(12) -0.2036(4) 0.3691(3) 0.078(3) Uani 1 1 d . . . . .
N8 N 0.1886(8) 0.1201(4) 0.1881(3) 0.071(2) Uani 1 1 d . . . . .
O1A O -0.0939(7) 0.0452(4) 0.2117(3) 0.083(2) Uani 1 1 d . . . . .
N17 N 0.5216(7) -0.0099(4) 0.3388(2) 0.0593(19) Uani 1 1 d . . . . .
N19 N 0.4198(8) 0.1640(5) 0.2307(2) 0.075(3) Uani 1 1 d . . . . .
C100 C 0.0330(12) -0.0755(5) 0.4704(3) 0.088(4) Uani 1 1 d . . . . .
H100 H 0.0307 -0.1116 0.4975 0.106 Uiso 1 1 calc R U . . .
C43 C 0.2273(10) 0.0390(6) 0.1935(3) 0.069(3) Uani 1 1 d . . . . .
C104 C -0.0842(10) 0.2548(5) 0.2507(3) 0.068(3) Uani 1 1 d . . . . .
H104 H -0.1400 0.2955 0.2409 0.082 Uiso 1 1 calc R U . . .
N5 N 0.4452(9) -0.1317(4) 0.3007(3) 0.077(3) Uani 1 1 d . . . . .
C47 C 0.5179(8) 0.0696(4) 0.3222(3) 0.0522(19) Uani 1 1 d . . . . .
C48 C 0.0692(11) 0.2948(5) 0.2880(3) 0.074(3) Uani 1 1 d . . . . .
C49 C 0.5207(11) -0.0269(5) 0.3854(3) 0.077(3) Uani 1 1 d . . . . .
H49A H 0.5748 -0.0705 0.3918 0.092 Uiso 1 1 calc R U . . .
H49B H 0.5415 0.0252 0.4012 0.092 Uiso 1 1 calc R U . . .
N9 N 0.0086(8) 0.1664(4) 0.2029(3) 0.070(2) Uani 1 1 d . . . . .
N6 N 0.4329(7) -0.0562(4) 0.2400(3) 0.068(2) Uani 1 1 d . . . . .
C53 C 0.1979(11) 0.3052(6) 0.2262(3) 0.083(4) Uani 1 1 d . . . . .
H53A H 0.1793 0.3319 0.1977 0.099 Uiso 1 1 calc R U . . .
H53B H 0.2277 0.3497 0.2455 0.099 Uiso 1 1 calc R U . . .
C55 C -0.0509(11) -0.1149(5) 0.4047(3) 0.077(3) Uani 1 1 d . . . . .
C106 C 0.2730(11) 0.1803(5) 0.1835(3) 0.077(3) Uani 1 1 d . . . . .
H106 H 0.2733 0.2073 0.1538 0.092 Uiso 1 1 calc R U . . .
C57 C -0.0704(10) 0.1198(5) 0.2214(3) 0.069(3) Uani 1 1 d . . . . .
N58 N -0.1332(11) 0.1600(5) 0.4188(3) 0.103(4) Uani 1 1 d . . . . .
C59 C -0.1052(16) 0.1337(6) 0.4632(3) 0.107(5) Uani 1 1 d . . . . .
H59A H -0.0703 0.1816 0.4783 0.129 Uiso 1 1 calc R U . . .
H59B H -0.1712 0.1206 0.4795 0.129 Uiso 1 1 calc R U . . .
C60 C 0.3913(9) -0.1242(4) 0.2616(3) 0.069(3) Uani 1 1 d . . . . .
C61 C 0.2225(16) -0.0246(8) 0.4848(3) 0.106(5) Uani 1 1 d . . . . .
H61A H 0.2258 -0.0674 0.5086 0.127 Uiso 1 1 calc R U . . .
H61B H 0.2532 0.0286 0.4964 0.127 Uiso 1 1 calc R U . . .
C103 C -0.2210(9) 0.1861(5) 0.3522(3) 0.069(3) Uani 1 1 d . . . . .
H103 H -0.2866 0.2213 0.3496 0.083 Uiso 1 1 calc R U . . .
C63 C 0.3645(10) 0.2310(6) 0.2455(3) 0.076(3) Uani 1 1 d . . . . .
C65 C -0.0812(12) 0.2234(5) 0.3974(3) 0.083(4) Uani 1 1 d . . . . .
C67 C -0.2115(8) 0.0432(4) 0.3330(3) 0.058(2) Uani 1 1 d . . . . .
C108 C 0.5253(10) -0.0216(6) 0.2615(3) 0.071(3) Uani 1 1 d . . . . .
H108 H 0.5908 -0.0291 0.2434 0.085 Uiso 1 1 calc R U . . .
C70 C 0.3986(10) -0.0315(7) 0.1966(3) 0.074(3) Uani 1 1 d . . . . .
H70A H 0.3584 -0.0786 0.1832 0.089 Uiso 1 1 calc R U . . .
H70B H 0.4616 -0.0208 0.1780 0.089 Uiso 1 1 calc R U . . .
C71 C 0.3589(12) -0.0034(5) 0.4286(3) 0.080(3) Uani 1 1 d . . . . .
C102 C -0.2224(11) 0.1294(5) 0.3951(3) 0.077(3) Uani 1 1 d . . . . .
H102 H -0.2894 0.1372 0.4122 0.092 Uiso 1 1 calc R U . . .
C105 C 0.0111(10) 0.2524(5) 0.2188(3) 0.070(3) Uani 1 1 d . . . . .
H105 H 0.0027 0.2940 0.1942 0.083 Uiso 1 1 calc R U . . .
C76 C -0.2229(9) 0.1436(5) 0.2707(3) 0.069(3) Uani 1 1 d . . . . .
H76A H -0.2508 0.0935 0.2549 0.083 Uiso 1 1 calc R U . . .
H76B H -0.2744 0.1902 0.2668 0.083 Uiso 1 1 calc R U . . .
C109 C 0.5290(9) -0.0750(5) 0.3050(3) 0.069(3) Uani 1 1 d . . . . .
H109 H 0.5978 -0.1060 0.3074 0.083 Uiso 1 1 calc R U . . .
C80 C -0.2131(11) -0.0311(5) 0.4040(3) 0.078(3) Uani 1 1 d . . . . .
H80A H -0.2384 -0.0789 0.3858 0.094 Uiso 1 1 calc R U . . .
H80B H -0.2631 -0.0242 0.4289 0.094 Uiso 1 1 calc R U . . .
C107 C 0.3722(10) 0.1276(6) 0.1915(3) 0.074(3) Uani 1 1 d . . . . .
H107 H 0.4217 0.1311 0.1658 0.089 Uiso 1 1 calc R U . . .
C82 C 0.5177(11) 0.1392(6) 0.2492(3) 0.078(3) Uani 1 1 d . . . . .
H82A H 0.5461 0.1870 0.2666 0.093 Uiso 1 1 calc R U . . .
H82B H 0.5681 0.1281 0.2249 0.093 Uiso 1 1 calc R U . . .
C110 C 0.3944(13) -0.1430(5) 0.4063(3) 0.087(4) Uani 1 1 d . . . . .
H110 H 0.4537 -0.1765 0.4194 0.105 Uiso 1 1 calc R U . . .
O3A O 0.1222(10) 0.1362(4) 0.4745(2) 0.115(4) Uani 1 1 d . . . . .
C6A C 0.4238(11) -0.2017(5) 0.3298(4) 0.080(3) Uani 1 1 d . . . . .
H6A1 H 0.4919 -0.2230 0.3415 0.096 Uiso 1 1 calc R U . . .
H6A2 H 0.3911 -0.2478 0.3124 0.096 Uiso 1 1 calc R U . . .
C7A C 0.0818(10) 0.1350(6) 0.1710(3) 0.075(3) Uani 1 1 d . . . . .
H7A1 H 0.0862 0.1759 0.1464 0.090 Uiso 1 1 calc R U . . .
H7A2 H 0.0539 0.0812 0.1589 0.090 Uiso 1 1 calc R U . . .
C5A C 0.2970(13) -0.1417(5) 0.4363(3) 0.095(5) Uani 1 1 d . . . . .
H5A H 0.3077 -0.1776 0.4631 0.114 Uiso 1 1 calc R U . . .
C8A C 0.0682(18) 0.0701(6) 0.4710(3) 0.105(6) Uani 1 1 d . . . . .

loop_
_atom_site_aniso_label
_atom_site_aniso_U_11
_atom_site_aniso_U_22
_atom_site_aniso_U_33
_atom_site_aniso_U_23
_atom_site_aniso_U_13
_atom_site_aniso_U_12
O13W 0.092(11) 0.042(7) 0.071(8) -0.017(6) -0.003(7) 0.008(6)
O13A 0.096(13) 0.067(10) 0.126(14) -0.042(9) 0.016(10) -0.019(8)
O14W 0.092(11) 0.028(6) 0.059(7) -0.008(5) -0.002(6) -0.005(6)
O14A 0.32(5) 0.25(3) 0.16(2) -0.16(3) -0.14(3) 0.18(4)
O10W 0.23(4) 0.110(17) 0.063(11) -0.008(10) 0.012(17) 0.05(2)
O10A 0.13(2) 0.101(18) 0.15(2) -0.060(16) 0.029(17) -0.056(16)
O7W 0.16(2) 0.091(13) 0.059(10) 0.024(9) 0.039(12) 0.024(13)
O7WA 0.103(10) 0.086(10) 0.064(8) 0.013(7) -0.009(7) -0.011(8)
O4WA 0.069(8) 0.066(8) 0.053(7) 0.036(6) 0.025(6) 0.040(7)
Cl1A 0.109(5) 0.060(3) 0.075(4) -0.007(3) 0.005(3) -0.001(3)
O11W 0.158(18) 0.063(10) 0.059(9) -0.013(8) -0.041(10) -0.029(11)
O15W 0.095(13) 0.077(12) 0.16(2) -0.010(13) 0.019(14) -0.023(10)
O3W 0.053(9) 0.050(9) 0.095(11) 0.009(7) 0.003(9) 0.020(8)
O6WA 0.071(9) 0.078(11) 0.070(9) 0.009(8) -0.007(7) 0.008(8)
O1WA 0.117(13) 0.013(5) 0.068(9) -0.005(5) 0.036(9) -0.012(7)
O12W 0.094(11) 0.109(14) 0.057(9) -0.029(9) 0.007(8) -0.035(10)
C208 0.090(9) 0.037(7) 0.035(6) -0.010(6) -0.007(6) -0.008(6)
C207 0.096(7) 0.028(5) 0.036(6) 0.000(6) -0.012(7) -0.018(6)
N1X 0.091(13) 0.025(9) 0.052(15) -0.019(9) -0.015(10) -0.001(7)
O1Q 0.086(7) 0.024(4) 0.056(7) -0.004(5) -0.002(6) -0.011(4)
O2Q 0.080(5) 0.037(5) 0.037(5) 0.000(5) 0.003(6) -0.013(5)
C200 0.079(5) 0.031(4) 0.041(9) -0.002(7) -0.003(8) -0.010(3)
C201 0.084(5) 0.033(4) 0.038(6) -0.002(6) 0.002(7) -0.005(4)
C202 0.090(6) 0.028(5) 0.035(7) -0.002(6) -0.005(7) -0.006(4)
C203 0.087(5) 0.025(4) 0.041(6) -0.003(5) -0.005(6) -0.012(4)
C204 0.080(5) 0.026(4) 0.037(7) -0.005(6) -0.006(7) -0.012(3)
C205 0.080(5) 0.025(4) 0.038(6) -0.006(5) 0.000(6) -0.011(3)
Cl1 0.219(11) 0.113(6) 0.247(13) -0.071(7) -0.086(10) 0.048(7)
O15A 0.118(11) 0.056(7) 0.147(16) 0.003(9) -0.024(11) 0.006(8)
O17W 0.121(16) 0.131(18) 0.47(6) -0.16(3) 0.00(3) -0.023(15)
O3WA 0.090(11) 0.043(7) 0.143(15) 0.002(7) -0.022(11) 0.030(8)
O6W 0.101(9) 0.071(8) 0.064(7) 0.005(6) -0.002(6) 0.007(7)
O1W 0.060(6) 0.043(5) 0.034(4) -0.011(4) 0.004(4) 0.030(5)
C308 0.14(2) 0.051(17) 0.049(15) -0.017(10) -0.014(13) 0.002(14)
C303 0.21(2) 0.049(6) 0.049(8) -0.003(8) -0.014(10) -0.012(10)
C304 0.210(18) 0.051(7) 0.043(7) 0.000(6) -0.015(9) -0.007(9)
C305 0.22(2) 0.047(8) 0.042(8) 0.007(7) -0.016(11) -0.011(9)
C300 0.19(3) 0.074(13) 0.042(9) -0.001(9) -0.015(13) 0.006(16)
C301 0.38(5) 0.042(10) 0.051(13) 0.011(9) -0.08(2) -0.075(19)
C302 0.19(3) 0.058(11) 0.049(9) -0.003(8) -0.016(13) 0.033(15)
N1Y 0.108(11) 0.051(7) 0.062(8) -0.006(6) 0.000(8) -0.005(8)
O2R 0.28(3) 0.079(12) 0.098(13) 0.002(11) 0.017(18) 0.026(17)
O1R 0.150(14) 0.056(7) 0.045(7) 0.009(6) -0.026(8) -0.034(9)
C307 0.19(2) 0.038(8) 0.058(10) -0.011(7) 0.008(12) -0.001(11)
O1 0.108(5) 0.029(2) 0.052(3) -0.009(2) -0.009(3) 0.007(3)
O2 0.121(5) 0.021(2) 0.053(3) -0.007(2) -0.012(3) 0.004(3)
O3 0.114(5) 0.033(3) 0.061(3) -0.005(2) -0.001(3) -0.031(3)
O4 0.132(6) 0.044(3) 0.055(3) 0.001(3) -0.026(4) -0.023(4)
N16 0.142(8) 0.022(3) 0.050(4) 0.001(3) -0.011(4) -0.010(4)
O6 0.155(7) 0.032(3) 0.043(3) -0.005(2) -0.011(4) -0.003(4)
O7 0.174(8) 0.029(3) 0.069(4) -0.010(3) -0.032(5) -0.005(4)
O8 0.154(7) 0.026(3) 0.055(3) -0.007(2) 0.019(4) -0.019(3)
N4 0.166(10) 0.017(3) 0.061(5) -0.004(3) -0.027(5) -0.004(4)
N20 0.143(8) 0.033(3) 0.045(4) 0.008(3) -0.024(4) -0.041(4)
N18 0.131(7) 0.038(4) 0.047(4) -0.010(3) -0.007(4) -0.019(4)
O13 0.138(6) 0.026(3) 0.082(4) -0.014(3) -0.027(4) -0.007(3)
N14 0.228(15) 0.054(5) 0.037(4) -0.006(3) 0.009(6) -0.063(7)
N1A 0.104(6) 0.021(3) 0.060(4) -0.005(3) -0.013(4) -0.003(3)
N2A 0.145(8) 0.024(3) 0.046(4) 0.004(3) -0.026(4) -0.022(4)
O17 0.239(12) 0.058(4) 0.070(4) 0.021(3) -0.062(6) -0.080(6)
O2A 0.142(7) 0.053(3) 0.050(3) 0.007(3) -0.026(4) -0.046(4)
N2 0.168(9) 0.035(4) 0.039(3) -0.002(3) -0.015(5) -0.022(5)
N15 0.194(11) 0.044(4) 0.040(4) -0.003(3) 0.006(5) -0.048(6)
N7 0.119(7) 0.038(4) 0.045(4) 0.003(3) -0.008(4) -0.027(4)
N3 0.154(9) 0.030(3) 0.056(4) 0.005(3) -0.028(5) -0.014(5)
C1A 0.113(7) 0.017(3) 0.068(5) -0.003(3) -0.033(5) 0.001(4)
C101 0.174(12) 0.034(4) 0.046(5) -0.002(3) 0.003(6) -0.035(6)
N27 0.137(8) 0.031(3) 0.049(4) 0.005(3) -0.023(4) -0.028(4)
N11 0.106(6) 0.020(3) 0.064(4) -0.009(3) -0.006(4) -0.001(3)
N12 0.108(6) 0.024(3) 0.058(4) -0.013(3) 0.004(4) -0.005(3)
N1 0.182(10) 0.027(3) 0.045(4) -0.007(3) -0.010(5) -0.003(5)
N13 0.221(14) 0.030(4) 0.049(4) -0.015(3) 0.017(6) -0.037(6)
C2A 0.191(13) 0.017(3) 0.060(5) 0.012(3) -0.037(7) -0.026(5)
N10 0.122(6) 0.019(3) 0.058(4) 0.007(3) -0.022(4) -0.015(4)
C35 0.163(11) 0.014(3) 0.057(5) -0.001(3) -0.030(6) -0.015(5)
N8 0.121(7) 0.034(3) 0.057(4) 0.006(3) -0.021(4) -0.028(4)
O1A 0.122(6) 0.033(3) 0.093(5) -0.011(3) -0.001(4) -0.022(3)
N17 0.097(5) 0.024(3) 0.057(4) -0.013(3) -0.013(4) 0.021(3)
N19 0.122(7) 0.057(5) 0.045(4) 0.001(3) -0.015(4) -0.041(5)
C100 0.197(13) 0.030(4) 0.037(4) 0.004(3) -0.005(6) -0.039(6)
C43 0.127(9) 0.045(5) 0.035(4) -0.003(3) -0.008(4) -0.026(5)
C104 0.128(8) 0.025(3) 0.051(5) 0.008(3) -0.030(5) -0.018(4)
N5 0.139(8) 0.032(3) 0.060(4) -0.019(3) -0.021(5) 0.004(4)
C47 0.084(5) 0.022(3) 0.050(4) -0.010(3) -0.006(4) -0.009(3)
C48 0.140(9) 0.027(4) 0.055(5) 0.012(3) -0.037(5) -0.034(5)
C49 0.138(10) 0.028(4) 0.064(5) -0.009(4) -0.033(6) 0.010(5)
N9 0.122(7) 0.028(3) 0.059(4) 0.000(3) -0.016(4) -0.029(4)
N6 0.103(6) 0.037(3) 0.064(4) -0.022(3) -0.005(4) -0.002(4)
C53 0.152(11) 0.042(5) 0.054(5) 0.012(4) -0.024(6) -0.048(6)
C55 0.168(11) 0.027(4) 0.036(4) 0.003(3) -0.005(5) -0.012(5)
C106 0.149(10) 0.040(4) 0.041(4) 0.005(3) -0.016(5) -0.044(6)
C57 0.120(8) 0.024(3) 0.062(5) -0.001(3) -0.018(5) -0.026(4)
N58 0.212(12) 0.049(4) 0.049(4) -0.007(3) -0.014(6) -0.061(6)
C59 0.232(17) 0.043(5) 0.046(5) -0.010(4) -0.007(7) -0.029(8)
C60 0.118(8) 0.018(3) 0.071(5) -0.021(3) -0.015(5) 0.011(4)
C61 0.202(16) 0.074(7) 0.041(5) -0.015(5) 0.002(7) -0.071(9)
C103 0.103(7) 0.025(4) 0.080(6) -0.021(4) 0.003(5) 0.003(4)
C63 0.141(10) 0.042(4) 0.043(4) 0.012(4) -0.018(5) -0.042(6)
C65 0.169(11) 0.030(4) 0.050(5) -0.003(3) -0.017(6) -0.028(6)
C67 0.090(6) 0.019(3) 0.066(5) -0.010(3) -0.007(4) -0.005(4)
C108 0.105(7) 0.050(5) 0.057(5) -0.024(4) -0.006(5) 0.002(5)
C70 0.113(8) 0.065(6) 0.046(4) -0.023(4) 0.002(5) -0.028(6)
C71 0.166(11) 0.039(4) 0.034(4) 0.002(3) -0.005(5) -0.012(6)
C102 0.130(9) 0.029(4) 0.071(6) -0.019(4) 0.023(6) -0.023(5)
C105 0.130(8) 0.028(4) 0.050(4) 0.011(3) -0.022(5) -0.031(5)
C76 0.108(7) 0.020(3) 0.079(6) -0.006(3) -0.023(5) 0.002(4)
C109 0.106(7) 0.028(4) 0.073(6) -0.027(4) -0.011(5) 0.023(4)
C80 0.147(10) 0.032(4) 0.056(5) -0.004(4) 0.012(6) -0.027(5)
C107 0.126(9) 0.052(5) 0.045(4) 0.005(4) -0.012(5) -0.041(6)
C82 0.127(9) 0.056(5) 0.051(5) 0.003(4) -0.011(5) -0.041(6)
C110 0.180(12) 0.025(4) 0.057(5) 0.002(4) -0.032(7) 0.006(6)
O3A 0.246(12) 0.052(4) 0.047(3) -0.004(3) -0.005(5) -0.073(6)
C6A 0.131(9) 0.027(4) 0.083(7) -0.016(4) -0.026(6) 0.005(5)
C7A 0.131(9) 0.043(4) 0.052(5) 0.001(4) -0.022(5) -0.036(5)
C5A 0.200(14) 0.031(4) 0.054(5) 0.010(4) -0.043(7) -0.039(6)
C8A 0.240(18) 0.042(5) 0.033(4) -0.007(4) 0.016(7) -0.044(8)

loop_
_atom_type_symbol
_atom_type_description
_atom_type_scat_dispersion_real
_atom_type_scat_dispersion_imag
_atom_type_scat_source
C C 0.0181 0.0091 'International Tables Vol C Tables 4.2.6.8 and 6.1.1.4'
H H 0.0000 0.0000 'International Tables Vol C Tables 4.2.6.8 and 6.1.1.4'
N N 0.0311 0.0180 'International Tables Vol C Tables 4.2.6.8 and 6.1.1.4'
O O 0.0492 0.0322 'International Tables Vol C Tables 4.2.6.8 and 6.1.1.4'
Cl Cl 0.3639 0.7018 'International Tables Vol C Tables 4.2.6.8 and 6.1.1.4'

loop_
_geom_angle_atom_site_label_1
_geom_angle_atom_site_label_2
_geom_angle_atom_site_label_3
_geom_angle
N1X C208 C207 110.5(18)
C208 C207 C203 108.5(15)
O2Q C200 C201 123.9(10)
O2Q C200 C205 116.0(10)
C201 C200 C205 120.0
C200 C201 C202 120.0
C203 C202 C201 120.0
C202 C203 C204 120.0
C202 C203 C207 121.6(11)
C204 C203 C207 118.3(11)
C205 C204 C203 120.0
C204 C205 C200 120.0
C204 C205 O1Q 123.4(11)
C200 C205 O1Q 116.6(11)
C307 C308 N1Y 110(2)
C304 C303 C302 120.0
C304 C303 C307 116.6(12)
C302 C303 C307 123.4(12)
C305 C304 C303 120.0
O2R C305 C300 113(2)
O2R C305 C304 127(2)
C300 C305 C304 120.0
O1R C300 C301 125.3(14)
O1R C300 C305 114.7(14)
C301 C300 C305 120.0
C300 C301 C302 120.0
C301 C302 C303 120.0
C308 C307 C303 110(2)
C71 N16 C49 121.3(8)
C71 N16 C110 113.1(10)
C49 N16 C110 122.6(10)
C35 N4 C110 114.3(11)
C35 N4 C6A 124.2(8)
C110 N4 C6A 121.2(12)
C63 N20 C53 123.8(8)
C63 N20 C106 111.7(10)
C53 N20 C106 124.5(9)
C47 N18 C82 123.0(7)
C47 N18 C108 111.7(7)
C82 N18 C108 124.4(8)
C61 N14 C8A 124.0(12)
C61 N14 C100 125.7(11)
C8A N14 C100 109.3(15)
C65 N1A C103 112.9(8)
C65 N1A C1A 122.8(8)
C103 N1A C1A 123.6(8)
C48 N2A C1A 124.9(8)
C48 N2A C104 113.2(9)
C1A N2A C104 120.8(10)
C55 N2 C100 112.6(10)
C55 N2 C2A 123.1(7)
C100 N2 C2A 122.1(9)
C71 N15 C61 122.0(8)
C71 N15 C5A 112.5(11)
C61 N15 C5A 123.3(9)
C43 N7 C107 112.5(9)
C43 N7 C70 122.0(8)
C107 N7 C70 124.2(10)
C35 N3 C2A 124.0(9)
C35 N3 C5A 108.4(11)
C2A N3 C5A 124.0(9)
N1A C1A N2A 115.2(6)
N1 C101 N13 114.4(8)
N1 C101 C100 103.4(9)
N13 C101 C100 102.9(11)
C48 N27 C53 123.1(8)
C48 N27 C105 109.7(10)
C53 N27 C105 119.8(7)
C67 N11 C103 113.1(7)
C67 N11 C76 122.6(6)
C103 N11 C76 123.8(7)
C67 N12 C102 113.2(7)
C67 N12 C80 122.2(6)
C102 N12 C80 124.6(7)
C55 N1 C101 112.7(11)
C55 N1 C80 121.8(8)
C101 N1 C80 123.5(10)
C8A N13 C59 121.8(10)
C8A N13 C101 113.6(13)
C59 N13 C101 124.5(15)
N3 C2A N2 113.4(7)
C57 N10 C76 123.0(7)
C57 N10 C104 111.6(9)
C76 N10 C104 122.9(8)
O7 C35 N4 128.0(12)
O7 C35 N3 123.2(13)
N4 C35 N3 108.8(8)
C43 N8 C106 111.4(10)
C43 N8 C7A 121.1(8)
C106 N8 C7A 122.8(8)
C47 N17 C49 122.5(6)
C47 N17 C109 113.4(7)
C49 N17 C109 124.1(7)
C63 N19 C82 122.7(8)
C63 N19 C107 111.9(10)
C82 N19 C107 125.2(10)
N2 C100 N14 114.4(10)
N2 C100 C101 101.7(9)
N14 C100 C101 104.4(9)
O3 C43 N7 129.0(10)
O3 C43 N8 122.7(11)
N7 C43 N8 108.3(8)
N10 C104 N2A 113.8(6)
N10 C104 C105 103.9(8)
N2A C104 C105 102.1(9)
C60 N5 C109 113.7(9)
C60 N5 C6A 120.2(9)
C109 N5 C6A 125.4(9)
O1 C47 N17 125.7(7)
O1 C47 N18 125.3(7)
N17 C47 N18 108.9(6)
O4 C48 N2A 126.2(11)
O4 C48 N27 124.0(12)
N2A C48 N27 109.8(8)
N16 C49 N17 114.8(9)
C57 N9 C7A 124.4(7)
C57 N9 C105 112.9(9)
C7A N9 C105 122.7(8)
C60 N6 C70 122.6(8)
C60 N6 C108 113.0(8)
C70 N6 C108 123.6(9)
N20 C53 N27 113.5(7)
O6 C55 N1 127.1(12)
O6 C55 N2 124.0(11)
N1 C55 N2 108.9(8)
N8 C106 N20 113.9(9)
N8 C106 C107 103.3(7)
N20 C106 C107 103.2(8)
O1A C57 N10 125.1(10)
O1A C57 N9 126.0(10)
N10 C57 N9 108.9(7)
C65 N58 C102 113.0(9)
C65 N58 C59 122.4(10)
C102 N58 C59 124.3(10)
N13 C59 N58 114.7(10)
O13 C60 N6 126.2(9)
O13 C60 N5 126.7(9)
N6 C60 N5 107.1(9)
N14 C61 N15 112.1(10)
N1A C103 N11 115.6(9)
N1A C103 C102 102.6(8)
N11 C103 C102 102.2(6)
O2A C63 N19 126.6(11)
O2A C63 N20 124.5(11)
N19 C63 N20 108.7(8)
O17 C65 N1A 125.0(9)
O17 C65 N58 125.9(9)
N1A C65 N58 109.1(10)
O2 C67 N12 126.8(7)
O2 C67 N11 124.4(8)
N12 C67 N11 108.7(6)
N6 C108 N18 115.0(9)
N6 C108 C109 101.6(8)
N18 C108 C109 103.6(6)
N6 C70 N7 112.8(7)
O8 C71 N15 127.8(11)
O8 C71 N16 125.0(11)
N15 C71 N16 107.2(8)
N58 C102 N12 116.6(11)
N58 C102 C103 102.4(8)
N12 C102 C103 102.7(7)
N9 C105 N27 114.2(9)
N9 C105 C104 102.4(7)
N27 C105 C104 104.6(7)
N10 C76 N11 112.9(8)
N5 C109 N17 118.2(9)
N5 C109 C108 104.2(8)
N17 C109 C108 102.1(6)
N12 C80 N1 113.7(9)
N7 C107 N19 114.6(7)
N7 C107 C106 104.1(9)
N19 C107 C106 104.5(9)
N19 C82 N18 115.3(9)
N16 C110 N4 115.1(7)
N16 C110 C5A 103.0(9)
N4 C110 C5A 102.4(11)
N5 C6A N4 114.7(7)
N9 C7A N8 114.3(7)
N15 C5A N3 112.7(11)
N15 C5A C110 104.0(9)
N3 C5A C110 105.3(9)
O3A C8A N13 128.8(15)
O3A C8A N14 121.4(19)
N13 C8A N14 109.8(11)

loop_
_geom_bond_atom_site_label_1
_geom_bond_atom_site_label_2
_geom_bond_distance
C208 N1X 1.50(3)
C208 C207 1.54(3)
C207 C203 1.55(2)
O1Q C205 1.407(15)
O2Q C200 1.360(15)
C200 C201 1.3900
C200 C205 1.3900
C201 C202 1.3900
C202 C203 1.3900
C203 C204 1.3900
C204 C205 1.3900
C308 C307 1.52(3)
C308 N1Y 1.52(4)
C303 C304 1.3900
C303 C302 1.3900
C303 C307 1.59(3)
C304 C305 1.3900
C305 O2R 1.31(2)
C305 C300 1.3900
C300 O1R 1.306(18)
C300 C301 1.3900
C301 C302 1.3900
O1 C47 1.239(9)
O2 C67 1.239(9)
O3 C43 1.227(11)
O4 C48 1.222(11)
N16 C71 1.385(14)
N16 C49 1.432(16)
N16 C110 1.433(11)
O6 C55 1.242(10)
O7 C35 1.226(12)
O8 C71 1.215(10)
N4 C35 1.354(17)
N4 C110 1.437(12)
N4 C6A 1.467(16)
N20 C63 1.386(14)
N20 C53 1.423(16)
N20 C106 1.454(11)
N18 C47 1.370(11)
N18 C82 1.448(12)
N18 C108 1.461(11)
O13 C60 1.232(12)
N14 C61 1.41(2)
N14 C8A 1.41(2)
N14 C100 1.466(16)
N1A C65 1.337(13)
N1A C103 1.435(13)
N1A C1A 1.446(11)
N2A C48 1.330(16)
N2A C1A 1.451(14)
N2A C104 1.460(11)
O17 C65 1.215(14)
O2A C63 1.227(11)
N2 C55 1.361(16)
N2 C100 1.456(11)
N2 C2A 1.459(16)
N15 C71 1.357(15)
N15 C61 1.443(17)
N15 C5A 1.452(13)
N7 C43 1.339(15)
N7 C107 1.432(11)
N7 C70 1.444(15)
N3 C35 1.394(14)
N3 C2A 1.403(17)
N3 C5A 1.488(15)
C101 N1 1.440(12)
C101 N13 1.440(12)
C101 C100 1.57(2)
N27 C48 1.383(14)
N27 C53 1.445(15)
N27 C105 1.458(13)
N11 C67 1.356(10)
N11 C103 1.444(10)
N11 C76 1.463(12)
N12 C67 1.354(11)
N12 C102 1.436(9)
N12 C80 1.451(11)
N1 C55 1.342(14)
N1 C80 1.449(16)
N13 C8A 1.34(2)
N13 C59 1.42(2)
N10 C57 1.351(14)
N10 C76 1.455(14)
N10 C104 1.453(9)
N8 C43 1.382(13)
N8 C106 1.436(12)
N8 C7A 1.464(15)
O1A C57 1.253(10)
N17 C47 1.355(10)
N17 C49 1.439(12)
N17 C109 1.457(9)
N19 C63 1.346(15)
N19 C82 1.412(16)
N19 C107 1.454(11)
C104 C105 1.545(16)
N5 C60 1.373(12)
N5 C109 1.392(14)
N5 C6A 1.442(13)
N9 C57 1.361(13)
N9 C7A 1.429(15)
N9 C105 1.444(10)
N6 C60 1.365(13)
N6 C70 1.439(13)
N6 C108 1.445(13)
C106 C107 1.524(18)
N58 C65 1.363(13)
N58 C102 1.421(16)
N58 C59 1.454(14)
C103 C102 1.581(14)
C108 C109 1.568(14)
C110 C5A 1.53(2)
O3A C8A 1.253(15)
